data_7219872
loop_
_publ_author_name
'Zhang, Sheng'
'Liu, Xiangyu'
'Yang, Qi'
'Wei, Qing'
'Xie, Gang'
'Chen, Sanping'

_publ_section_title
;
 Mixed-metal--organic frameworks (M&#x2032;MOFs) from 1D to 3D based on
 the &#x201C;organic&#x201D; connectivity and the inorganic connectivity:
 syntheses, structures and magnetic properties
;
_journal_issue 17
_journal_name_full CrystEngComm
_journal_page_first 3312
_journal_paper_doi 10.1039/C5CE00126A
_journal_volume 17
_journal_year 2015
_chemical_formula_sum 'C12 H24 Ba2 Cl2 Co N4 O18'
_chemical_formula_weight 916.86
_chemical_name_systematic
; 
 ? 
;
_space_group_IT_number 2
_symmetry_cell_setting triclinic
_symmetry_space_group_name_Hall '-P 1'
_symmetry_space_group_name_H-M 'P -1'
_atom_sites_solution_hydrogens geom
_atom_sites_solution_primary direct
_atom_sites_solution_secondary difmap
_audit_creation_method SHELXL-97
_audit_update_record
;
2015-03-10 deposited with the CCDC.
2015-03-11 downloaded from the CCDC.
;
_cell_angle_alpha 96.5830(10)
_cell_angle_beta 95.1290(10)
_cell_angle_gamma 96.1710(10)
_cell_formula_units_Z 1
_cell_length_a 6.6953(4)
_cell_length_b 7.6428(5)
_cell_length_c 14.0935(8)
_cell_measurement_reflns_used 3524
_cell_measurement_temperature 296(2)
_cell_measurement_theta_max 25.10
_cell_measurement_theta_min 1.96
_cell_volume 708.48(7)
_computing_structure_refinement 'SHELXL-97 (Sheldrick, 1997)'
_computing_structure_solution 'SHELXS-97 (Sheldrick, 1990)'
_diffrn_ambient_temperature 296(2)
_diffrn_measured_fraction_theta_full 0.980
_diffrn_measured_fraction_theta_max 0.980
_diffrn_radiation_monochromator graphite
_diffrn_radiation_source 'fine-focus sealed tube'
_diffrn_radiation_type MoK\a
_diffrn_radiation_wavelength 0.71073
_diffrn_reflns_av_R_equivalents 0.0129
_diffrn_reflns_av_sigmaI/netI 0.0237
_diffrn_reflns_limit_h_max 7
_diffrn_reflns_limit_h_min -8
_diffrn_reflns_limit_k_max 8
_diffrn_reflns_limit_k_min -9
_diffrn_reflns_limit_l_max 17
_diffrn_reflns_limit_l_min -15
_diffrn_reflns_number 3761
_diffrn_reflns_theta_full 25.67
_diffrn_reflns_theta_max 25.67
_diffrn_reflns_theta_min 2.70
_exptl_absorpt_coefficient_mu 3.597
_exptl_absorpt_correction_T_max 0.9019
_exptl_absorpt_correction_T_min 0.7973
_exptl_absorpt_correction_type multi-scan
_exptl_absorpt_process_details SADABS
_exptl_crystal_colour pink
_exptl_crystal_density_diffrn 2.149
_exptl_crystal_density_method 'not measured'
_exptl_crystal_description block
_exptl_crystal_F_000 441
_exptl_crystal_size_max 0.27
_exptl_crystal_size_mid 0.19
_exptl_crystal_size_min 0.12
_refine_diff_density_max 0.882
_refine_diff_density_min -0.628
_refine_diff_density_rms 0.079
_refine_ls_extinction_coef 0.0204(8)
_refine_ls_extinction_expression Fc^*^=kFc[1+0.001xFc^2^\l^3^/sin(2\q)]^-1/4^
_refine_ls_extinction_method SHELXL
_refine_ls_goodness_of_fit_ref 1.004
_refine_ls_hydrogen_treatment mixed
_refine_ls_matrix_type full
_refine_ls_number_parameters 209
_refine_ls_number_reflns 2636
_refine_ls_number_restraints 10
_refine_ls_restrained_S_all 1.003
_refine_ls_R_factor_all 0.0197
_refine_ls_R_factor_gt 0.0190
_refine_ls_shift/su_max 0.001
_refine_ls_shift/su_mean 0.000
_refine_ls_structure_factor_coef Fsqd
_refine_ls_weighting_details 'calc w=1/[\s^2^(Fo^2^)+(0.0215P)^2^+0.9400P] where P=(Fo^2^+2Fc^2^)/3'
_refine_ls_weighting_scheme calc
_refine_ls_wR_factor_gt 0.0468
_refine_ls_wR_factor_ref 0.0472
_reflns_number_gt 2562
_reflns_number_total 2636
_reflns_threshold_expression >2sigma(I)
_cod_data_source_file c5ce00126a2.cif
_cod_data_source_block 3
_cod_depositor_comments 'Adding full bibliography for 7219869--7219878.cif.'
_cod_original_sg_symbol_H-M p-1
_cod_database_code 7219872

loop_
_symmetry_equiv_pos_as_xyz
'x, y, z'
'-x, -y, -z'

loop_
_atom_site_label
_atom_site_type_symbol
_atom_site_fract_x
_atom_site_fract_y
_atom_site_fract_z
_atom_site_U_iso_or_equiv
_atom_site_adp_type
_atom_site_occupancy
_atom_site_symmetry_multiplicity
_atom_site_calc_flag
_atom_site_refinement_flags
Ba1 Ba 0.77876(2) 0.65355(2) 0.094436(11) 0.02141(8) Uani 1 1 d .
Co1 Co 0.5000 0.5000 0.5000 0.02175(12) Uani 1 2 d S
O1 O 0.6100(3) 0.5347(3) 0.36979(13) 0.0274(4) Uani 1 1 d .
O2 O 0.5264(3) 0.4983(3) 0.21095(14) 0.0377(5) Uani 1 1 d .
O3 O 0.2215(4) 0.1990(3) 0.08298(14) 0.0344(5) Uani 1 1 d .
O4 O 0.0960(3) 0.4551(3) 0.09399(14) 0.0323(5) Uani 1 1 d .
O5 O 0.4125(4) 0.7561(3) 0.50620(15) 0.0342(5) Uani 1 1 d D
H5A H 0.473(5) 0.830(4) 0.548(2) 0.051 Uiso 1 1 d D
H5B H 0.410(6) 0.806(5) 0.4578(18) 0.051 Uiso 1 1 d D
O6 O 0.6549(4) 0.9977(4) 0.1389(2) 0.0507(7) Uani 1 1 d D
H6A H 0.752(5) 1.060(6) 0.170(3) 0.076 Uiso 1 1 d D
H6B H 0.572(6) 0.986(7) 0.177(3) 0.076 Uiso 1 1 d D
O7 O 0.9293(4) 0.7202(5) 0.28753(18) 0.0675(10) Uani 1 1 d D
H7B H 0.842(6) 0.693(8) 0.322(3) 0.101 Uiso 1 1 d D
H7A H 1.016(6) 0.793(6) 0.319(4) 0.101 Uiso 1 1 d D
O8 O 0.6066(3) 0.3129(3) 0.00885(16) 0.0324(5) Uani 1 1 d D
H8A H 0.686(5) 0.277(5) -0.028(2) 0.049 Uiso 1 1 d D
H8B H 0.575(6) 0.233(4) 0.041(2) 0.049 Uiso 1 1 d D
O9 O 1.1523(3) 0.8609(3) 0.11575(16) 0.0325(5) Uani 1 1 d D
H9A H 1.163(6) 0.9662(19) 0.108(3) 0.049 Uiso 1 1 d D
H9B H 1.198(6) 0.864(5) 0.1717(11) 0.049 Uiso 1 1 d D
N1 N 0.2460(3) 0.3947(3) 0.40139(15) 0.0223(5) Uani 1 1 d .
N2 N -0.0360(3) 0.2333(3) 0.25353(17) 0.0269(5) Uani 1 1 d .
C1 C -0.0683(5) 0.2286(4) 0.3452(2) 0.0325(7) Uani 1 1 d .
H1 H -0.1877 0.1682 0.3596 0.039 Uiso 1 1 calc R
C2 C 0.0708(4) 0.3110(4) 0.4191(2) 0.0295(6) Uani 1 1 d .
H2 H 0.0419 0.3081 0.4823 0.035 Uiso 1 1 calc R
C3 C 0.2822(4) 0.3982(4) 0.30955(18) 0.0209(5) Uani 1 1 d .
C4 C 0.1381(4) 0.3199(3) 0.23532(18) 0.0199(5) Uani 1 1 d .
C5 C 0.1566(4) 0.3264(4) 0.12905(18) 0.0220(6) Uani 1 1 d .
C6 C 0.4893(4) 0.4846(4) 0.29438(19) 0.0239(6) Uani 1 1 d .
Cl1 Cl 0.37895(14) 0.95489(11) 0.32824(6) 0.0425(2) Uani 1 1 d .

loop_
_atom_site_aniso_label
_atom_site_aniso_U_11
_atom_site_aniso_U_22
_atom_site_aniso_U_33
_atom_site_aniso_U_23
_atom_site_aniso_U_13
_atom_site_aniso_U_12
Ba1 0.02095(11) 0.02592(11) 0.01642(11) 0.00215(6) 0.00223(6) -0.00114(6)
Co1 0.0252(3) 0.0261(3) 0.0125(2) 0.00204(19) 0.0010(2) -0.0022(2)
O1 0.0257(10) 0.0364(11) 0.0175(9) 0.0030(8) 0.0016(8) -0.0069(8)
O2 0.0319(11) 0.0609(15) 0.0161(10) 0.0051(9) 0.0036(8) -0.0149(10)
O3 0.0550(14) 0.0259(11) 0.0242(11) 0.0024(8) 0.0128(10) 0.0065(10)
O4 0.0398(12) 0.0371(12) 0.0237(10) 0.0117(9) 0.0030(9) 0.0130(10)
O5 0.0481(14) 0.0291(12) 0.0243(11) 0.0043(9) 0.0018(10) 0.0009(10)
O6 0.0319(13) 0.0528(16) 0.0584(17) -0.0213(13) 0.0021(11) -0.0036(11)
O7 0.0489(17) 0.115(3) 0.0265(13) 0.0022(15) 0.0025(12) -0.0375(17)
O8 0.0303(12) 0.0304(12) 0.0357(12) 0.0021(9) 0.0061(9) 0.0008(9)
O9 0.0362(12) 0.0266(11) 0.0324(12) 0.0037(9) -0.0004(9) -0.0032(9)
N1 0.0232(11) 0.0275(12) 0.0157(11) 0.0031(9) 0.0026(9) -0.0002(9)
N2 0.0215(12) 0.0355(14) 0.0220(12) 0.0015(10) 0.0030(9) -0.0021(10)
C1 0.0267(15) 0.0432(18) 0.0264(15) 0.0039(13) 0.0074(12) -0.0048(13)
C2 0.0295(15) 0.0392(17) 0.0201(14) 0.0043(12) 0.0093(11) -0.0013(13)
C3 0.0243(14) 0.0232(14) 0.0156(12) 0.0032(10) 0.0029(10) 0.0029(11)
C4 0.0211(13) 0.0218(13) 0.0172(12) 0.0037(10) 0.0012(10) 0.0039(10)
C5 0.0218(13) 0.0258(14) 0.0165(13) 0.0008(10) 0.0002(10) -0.0025(11)
C6 0.0256(14) 0.0275(15) 0.0174(13) 0.0027(11) 0.0033(11) -0.0021(11)
Cl1 0.0558(5) 0.0390(4) 0.0299(4) 0.0053(3) -0.0079(4) 0.0012(4)

loop_
_atom_type_symbol
_atom_type_description
_atom_type_scat_dispersion_real
_atom_type_scat_dispersion_imag
_atom_type_scat_source
C C 0.0033 0.0016 'International Tables Vol C Tables 4.2.6.8 and 6.1.1.4'
H H 0.0000 0.0000 'International Tables Vol C Tables 4.2.6.8 and 6.1.1.4'
Co Co 0.3494 0.9721 'International Tables Vol C Tables 4.2.6.8 and 6.1.1.4'
N N 0.0061 0.0033 'International Tables Vol C Tables 4.2.6.8 and 6.1.1.4'
O O 0.0106 0.0060 'International Tables Vol C Tables 4.2.6.8 and 6.1.1.4'
Ba Ba -0.3244 2.2819 'International Tables Vol C Tables 4.2.6.8 and 6.1.1.4'
Cl Cl 0.1484 0.1585 'International Tables Vol C Tables 4.2.6.8 and 6.1.1.4'

loop_
_geom_angle_atom_site_label_1
_geom_angle_atom_site_label_2
_geom_angle_atom_site_label_3
_geom_angle
_geom_angle_site_symmetry_1
_geom_angle_site_symmetry_3
O2 Ba1 O4 104.17(7) . 1_655
O2 Ba1 O9 137.18(6) . .
O4 Ba1 O9 67.26(7) 1_655 .
O2 Ba1 O7 67.45(7) . .
O4 Ba1 O7 79.76(9) 1_655 .
O9 Ba1 O7 69.73(7) . .
O2 Ba1 O8 69.11(7) . .
O4 Ba1 O8 75.52(6) 1_655 .
O9 Ba1 O8 138.31(6) . .
O7 Ba1 O8 121.92(9) . .
O2 Ba1 O3 142.11(7) . 2_665
O4 Ba1 O3 104.15(6) 1_655 2_665
O9 Ba1 O3 77.65(7) . 2_665
O7 Ba1 O3 142.71(8) . 2_665
O8 Ba1 O3 94.45(6) . 2_665
O2 Ba1 O6 93.75(8) . .
O4 Ba1 O6 146.03(7) 1_655 .
O9 Ba1 O6 79.92(7) . .
O7 Ba1 O6 80.93(10) . .
O8 Ba1 O6 138.37(7) . .
O3 Ba1 O6 75.92(8) 2_665 .
O2 Ba1 O8 80.58(7) . 2_665
O4 Ba1 O8 142.72(6) 1_655 2_665
O9 Ba1 O8 132.59(6) . 2_665
O7 Ba1 O8 133.47(8) . 2_665
O8 Ba1 O8 71.85(7) . 2_665
O3 Ba1 O8 61.67(7) 2_665 2_665
O6 Ba1 O8 67.96(7) . 2_665
O2 Ba1 O4 134.35(7) . 2_665
O4 Ba1 O4 64.58(7) 1_655 2_665
O9 Ba1 O4 81.88(6) . 2_665
O7 Ba1 O4 141.03(8) . 2_665
O8 Ba1 O4 65.24(6) . 2_665
O3 Ba1 O4 44.95(6) 2_665 2_665
O6 Ba1 O4 120.56(7) . 2_665
O8 Ba1 O4 85.44(6) 2_665 2_665
O2 Ba1 C5 142.31(6) . 2_665
O4 Ba1 C5 84.87(6) 1_655 2_665
O9 Ba1 C5 80.27(6) . 2_665
O7 Ba1 C5 149.68(7) . 2_665
O8 Ba1 C5 78.33(7) . 2_665
O3 Ba1 C5 22.53(6) 2_665 2_665
O6 Ba1 C5 98.43(8) . 2_665
O8 Ba1 C5 71.43(6) 2_665 2_665
O4 Ba1 C5 22.49(6) 2_665 2_665
O2 Ba1 Ba1 71.36(4) . 2_665
O4 Ba1 Ba1 110.23(5) 1_655 2_665
O9 Ba1 Ba1 151.43(5) . 2_665
O7 Ba1 Ba1 138.81(6) . 2_665
O8 Ba1 Ba1 36.50(5) . 2_665
O3 Ba1 Ba1 75.53(5) 2_665 2_665
O6 Ba1 Ba1 102.72(5) . 2_665
O8 Ba1 Ba1 35.35(4) 2_665 2_665
O4 Ba1 Ba1 72.25(4) 2_665 2_665
C5 Ba1 Ba1 71.19(5) 2_665 2_665
O2 Ba1 Ba1 124.50(5) . 2_765
O4 Ba1 Ba1 33.40(4) 1_655 2_765
O9 Ba1 Ba1 72.08(5) . 2_765
O7 Ba1 Ba1 111.84(8) . 2_765
O8 Ba1 Ba1 66.51(4) . 2_765
O3 Ba1 Ba1 73.07(4) 2_665 2_765
O6 Ba1 Ba1 141.75(6) . 2_765
O8 Ba1 Ba1 114.05(4) 2_665 2_765
O4 Ba1 Ba1 31.17(4) 2_665 2_765
C5 Ba1 Ba1 52.09(5) 2_665 2_765
Ba1 Ba1 Ba1 90.710(7) 2_665 2_765
O1 Co1 O1 180 . 2_666
O1 Co1 O5 88.72(8) . .
O1 Co1 O5 91.28(8) 2_666 .
O1 Co1 O5 91.28(8) . 2_666
O1 Co1 O5 88.72(8) 2_666 2_666
O5 Co1 O5 180 . 2_666
O1 Co1 N1 101.59(8) . 2_666
O1 Co1 N1 78.41(8) 2_666 2_666
O5 Co1 N1 88.29(9) . 2_666
O5 Co1 N1 91.71(9) 2_666 2_666
O1 Co1 N1 78.41(8) . .
O1 Co1 N1 101.59(8) 2_666 .
O5 Co1 N1 91.71(9) . .
O5 Co1 N1 88.29(9) 2_666 .
N1 Co1 N1 180 2_666 .
C6 O1 Co1 117.03(17) . .
C6 O2 Ba1 146.46(18) . .
C5 O3 Ba1 96.03(17) . 2_665
C5 O4 Ba1 140.82(18) . 1_455
C5 O4 Ba1 93.54(16) . 2_665
Ba1 O4 Ba1 115.42(7) 1_455 2_665
Co1 O5 H5A 116(3) . .
Co1 O5 H5B 119(3) . .
H5A O5 H5B 104(4) . .
Ba1 O6 H6A 107(4) . .
Ba1 O6 H6B 106(4) . .
H6A O6 H6B 104(5) . .
Ba1 O7 H7B 111(4) . .
Ba1 O7 H7A 134(4) . .
H7B O7 H7A 109(6) . .
Ba1 O8 Ba1 108.15(7) . 2_665
Ba1 O8 H8A 106(3) . .
Ba1 O8 H8A 111(3) 2_665 .
Ba1 O8 H8B 122(3) . .
Ba1 O8 H8B 101(3) 2_665 .
H8A O8 H8B 108(4) . .
Ba1 O9 H9A 122(3) . .
Ba1 O9 H9B 107(3) . .
H9A O9 H9B 103(4) . .
C2 N1 C3 118.1(2) . .
C2 N1 Co1 128.45(19) . .
C3 N1 Co1 112.99(18) . .
C1 N2 C4 117.6(2) . .
N2 C1 C2 121.7(3) . .
N2 C1 H1 119.2 . .
C2 C1 H1 119.2 . .
N1 C2 C1 121.0(3) . .
N1 C2 H2 119.5 . .
C1 C2 H2 119.5 . .
N1 C3 C4 120.6(2) . .
N1 C3 C6 115.4(2) . .
C4 C3 C6 123.9(2) . .
N2 C4 C3 121.0(2) . .
N2 C4 C5 113.8(2) . .
C3 C4 C5 125.1(2) . .
O4 C5 O3 125.1(3) . .
O4 C5 C4 116.8(2) . .
O3 C5 C4 118.0(2) . .
O4 C5 Ba1 63.97(14) . 2_665
O3 C5 Ba1 61.44(15) . 2_665
C4 C5 Ba1 176.98(18) . 2_665
O2 C6 O1 126.2(3) . .
O2 C6 C3 117.8(2) . .
O1 C6 C3 116.0(2) . .

loop_
_geom_bond_atom_site_label_1
_geom_bond_atom_site_label_2
_geom_bond_distance
_geom_bond_site_symmetry_2
Ba1 O2 2.733(2) .
Ba1 O4 2.739(2) 1_655
Ba1 O9 2.786(2) .
Ba1 O7 2.786(3) .
Ba1 O8 2.819(2) .
Ba1 O3 2.858(2) 2_665
Ba1 O6 2.860(3) .
Ba1 O8 2.898(2) 2_665
Ba1 O4 2.913(2) 2_665
Ba1 C5 3.236(3) 2_665
Co1 O1 2.0716(19) .
Co1 O1 2.0716(19) 2_666
Co1 O5 2.097(2) .
Co1 O5 2.097(2) 2_666
Co1 N1 2.121(2) 2_666
Co1 N1 2.121(2) .
O1 C6 1.271(3) .
O2 C6 1.237(3) .
O3 C5 1.247(3) .
O3 Ba1 2.858(2) 2_665
O4 C5 1.240(3) .
O4 Ba1 2.739(2) 1_455
O4 Ba1 2.913(2) 2_665
O5 H5A 0.815(10) .
O5 H5B 0.818(10) .
O6 H6A 0.821(10) .
O6 H6B 0.817(10) .
O7 H7B 0.819(10) .
O7 H7A 0.816(10) .
O8 Ba1 2.898(2) 2_665
O8 H8A 0.818(10) .
O8 H8B 0.823(10) .
O9 H9A 0.822(10) .
O9 H9B 0.817(10) .
N1 C2 1.333(4) .
N1 C3 1.341(3) .
N2 C1 1.333(4) .
N2 C4 1.338(4) .
C1 C2 1.378(4) .
C1 H1 0.9300 .
C2 H2 0.9300 .
C3 C4 1.391(4) .
C3 C6 1.515(4) .
C4 C5 1.520(4) .
C5 Ba1 3.236(3) 2_665

loop_
_geom_torsion_atom_site_label_1
_geom_torsion_atom_site_label_2
_geom_torsion_atom_site_label_3
_geom_torsion_atom_site_label_4
_geom_torsion
_geom_torsion_site_symmetry_1
_geom_torsion_site_symmetry_4
O1 Co1 O1 C6 65(100) 2_666 .
O5 Co1 O1 C6 -91.4(2) . .
O5 Co1 O1 C6 88.6(2) 2_666 .
N1 Co1 O1 C6 -179.4(2) 2_666 .
N1 Co1 O1 C6 0.6(2) . .
O4 Ba1 O2 C6 81.1(4) 1_655 .
O9 Ba1 O2 C6 9.4(4) . .
O7 Ba1 O2 C6 8.8(4) . .
O8 Ba1 O2 C6 149.2(4) . .
O3 Ba1 O2 C6 -141.6(4) 2_665 .
O6 Ba1 O2 C6 -69.8(4) . .
O8 Ba1 O2 C6 -136.7(4) 2_665 .
O4 Ba1 O2 C6 149.2(4) 2_665 .
C5 Ba1 O2 C6 -178.8(4) 2_665 .
Ba1 Ba1 O2 C6 -172.0(4) 2_665 .
Ba1 Ba1 O2 C6 110.5(4) 2_765 .
O2 Ba1 O8 Ba1 86.61(8) . 2_665
O4 Ba1 O8 Ba1 -161.72(8) 1_655 2_665
O9 Ba1 O8 Ba1 -134.64(8) . 2_665
O7 Ba1 O8 Ba1 130.44(9) . 2_665
O3 Ba1 O8 Ba1 -58.24(8) 2_665 2_665
O6 Ba1 O8 Ba1 15.52(15) . 2_665
O8 Ba1 O8 Ba1 0.0 2_665 2_665
O4 Ba1 O8 Ba1 -93.39(8) 2_665 2_665
C5 Ba1 O8 Ba1 -74.07(8) 2_665 2_665
Ba1 Ba1 O8 Ba1 -127.60(8) 2_765 2_665
O1 Co1 N1 C2 173.4(3) . .
O1 Co1 N1 C2 -6.6(3) 2_666 .
O5 Co1 N1 C2 -98.2(3) . .
O5 Co1 N1 C2 81.8(3) 2_666 .
N1 Co1 N1 C2 134(100) 2_666 .
O1 Co1 N1 C3 1.63(18) . .
O1 Co1 N1 C3 -178.37(18) 2_666 .
O5 Co1 N1 C3 89.97(19) . .
O5 Co1 N1 C3 -90.03(19) 2_666 .
N1 Co1 N1 C3 -38(100) 2_666 .
C4 N2 C1 C2 0.6(5) . .
C3 N1 C2 C1 0.7(4) . .
Co1 N1 C2 C1 -170.7(2) . .
N2 C1 C2 N1 -1.9(5) . .
C2 N1 C3 C4 1.5(4) . .
Co1 N1 C3 C4 174.2(2) . .
C2 N1 C3 C6 -176.1(3) . .
Co1 N1 C3 C6 -3.3(3) . .
C1 N2 C4 C3 1.6(4) . .
C1 N2 C4 C5 -177.0(3) . .
N1 C3 C4 N2 -2.7(4) . .
C6 C3 C4 N2 174.6(3) . .
N1 C3 C4 C5 175.7(2) . .
C6 C3 C4 C5 -7.0(4) . .
Ba1 O4 C5 O3 132.2(3) 1_455 .
Ba1 O4 C5 O3 -7.0(3) 2_665 .
Ba1 O4 C5 C4 -44.1(4) 1_455 .
Ba1 O4 C5 C4 176.7(2) 2_665 .
Ba1 O4 C5 Ba1 139.2(3) 1_455 2_665
Ba1 O3 C5 O4 7.2(3) 2_665 .
Ba1 O3 C5 C4 -176.6(2) 2_665 .
N2 C4 C5 O4 90.7(3) . .
C3 C4 C5 O4 -87.8(3) . .
N2 C4 C5 O3 -85.8(3) . .
C3 C4 C5 O3 95.7(3) . .
N2 C4 C5 Ba1 -165(3) . 2_665
C3 C4 C5 Ba1 16(4) . 2_665
Ba1 O2 C6 O1 -15.0(6) . .
Ba1 O2 C6 C3 165.7(3) . .
Co1 O1 C6 O2 178.2(3) . .
Co1 O1 C6 C3 -2.5(3) . .
N1 C3 C6 O2 -176.7(3) . .
C4 C3 C6 O2 5.9(4) . .
N1 C3 C6 O1 4.0(4) . .
C4 C3 C6 O1 -173.5(3) . .
